data_1100415
loop_
_publ_author_name
'Elschenbroich, Christoph'
'Schmidt, Eckhardt'
'Metz, Bernhard'
'Harms, Klaus'

_publ_section_title
;
 Metal \p complexes of benzene derivatives. 47. Zircona[1]metallocyclophanes:
 synthesis, properties, and structure of
 (tBu-\h^5^-C~5~H~4~)~2~Zr(\h^1^-1,\h^1^-1')(\h^6^-C~6~H~5~)~2~V
 and its chromium analog
;
_journal_coden_ASTM ORGND7
_journal_issue 9
_journal_name_full Organometallics
_journal_page_first 4043
_journal_page_last 4045
_journal_paper_doi 10.1021/om00009a005
_journal_volume 14
_journal_year 1995
_chemical_formula_sum 'C30 H36 V Zr'
_space_group_IT_number 15
_symmetry_cell_setting monoclinic
_symmetry_space_group_name_Hall '-C 2yc'
_symmetry_space_group_name_H-M 'C 1 2/c 1'
_cell_angle_alpha 90
_cell_angle_beta 98.00(1)
_cell_angle_gamma 90
_cell_formula_units_Z 4
_cell_length_a 16.404(1)
_cell_length_b 19.308(1)
_cell_length_c 7.530(1)
_cod_original_sg_symbol_H-M 'C 2/c'
_cod_original_formula_sum 'C30 H36 V1 Zr1'
_cod_database_code 1100415

loop_
_symmetry_equiv_pos_site_id
_symmetry_equiv_pos_as_xyz
1 x,y,z
2 -x,y,1/2-z
3 1/2+x,1/2+y,z
4 1/2-x,1/2+y,1/2-z
5 -x,-y,-z
6 x,-y,-1/2+z
7 -1/2-x,-1/2-y,-z
8 -1/2+x,-1/2-y,-1/2+z

loop_
_atom_site_label
_atom_site_type_symbol
_atom_site_fract_x
_atom_site_fract_y
_atom_site_fract_z
Zr1 Zr 0.00000 0.32329(3) 0.25000
V1 V 0.00000 0.15477(6) 0.25000
C1 C 0.0549(3) 0.2335(3) 0.1003(7)
C2 C -0.0028(3) 0.1945(3) -0.0217(7)
C3 C -0.0002(4) 0.1211(3) -0.0311(7)
C4 C 0.0612(3) 0.0834(3) 0.0767(7)
C5 C 0.1220(3) 0.1195(3) 0.1902(7)
C6 C 0.1190(3) 0.1932(3) 0.1983(7)
C7 C -0.0767(3) 0.3490(3) -0.0606(7)
C8 C -0.0455(3) 0.4126(3) 0.0131(7)
C9 C -0.0888(2) 0.4299(3) 0.1554(7)
C10 C -0.1484(3) 0.3781(3) 0.1716(6)
C11 C -0.1406(3) 0.3288(3) 0.0359(6)
C12 C -0.2159(3) 0.3851(3) 0.2916(7)
C13 C -0.2800(3) 0.3272(3) 0.2530(9)
C14 C -0.1799(3) 0.3812(4) 0.4915(7)
C15 C -0.2592(4) 0.4538(3) 0.2548(9)
H1 H -0.0451(30) 0.2174(27) -0.0985(65)
H2 H -0.0376(39) 0.1014(39) -0.0918(89)
H3 H 0.0589(29) 0.0331(31) 0.0798(66)
H4 H 0.1633(44) 0.0975(40) 0.2696(96)
H5 H 0.1537(36) 0.2150(34) 0.2718(77)
H6 H -0.0635(32) 0.3210(27) -0.1552(78)
H7 H -0.0060(39) 0.4358(30) -0.0135(81)
H8 H -0.0847(32) 0.4714(32) 0.2181(76)
H9 H -0.1744(42) 0.2851(45) 0.0148(92)
H10 H -0.2545(7) 0.2825(4) 0.2895(50)
H11 H -0.3004(19) 0.3261(14) 0.1244(12)
H12 H -0.3259(12) 0.3358(12) 0.3204(44)
H13 H -0.1487(22) 0.3381(11) 0.5145(13)
H14 H -0.2248(4) 0.3823(23) 0.5648(7)
H15 H -0.1432(21) 0.4208(12) 0.5224(15)
H16 H -0.2202(7) 0.4916(3) 0.2881(50)
H17 H -0.3049(16) 0.4571(9) 0.3256(42)
H18 H -0.2806(21) 0.4572(9) 0.1270(13)
C1A C -0.0549(3) 0.2335(3) 0.3997(7)
C7A C 0.0767(3) 0.3490(3) 0.5606(7)
C8A C 0.0455(3) 0.4126(3) 0.4869(7)
C9A C 0.0888(2) 0.4299(3) 0.3446(7)
H7A H 0.0060(39) 0.4358(30) 0.5135(81)
C10A C 0.1484(3) 0.3781(3) 0.3284(6)
C11A C 0.1406(3) 0.3288(3) 0.4641(6)
H6A H 0.0635(32) 0.3210(27) 0.6552(78)
C12A C 0.2159(3) 0.3851(3) 0.2084(7)
C13A C 0.2800(3) 0.3272(3) 0.2470(9)
H10A H 0.2545(7) 0.2825(4) 0.2105(50)
H11A H 0.3004(19) 0.3261(14) 0.3756(12)
H12A H 0.3259(12) 0.3358(12) 0.1796(44)
C14A C 0.1799(3) 0.3812(4) 0.0085(7)
H13A H 0.1487(22) 0.3381(11) -0.0145(13)
H14A H 0.2248(4) 0.3823(23) -0.0648(7)
H15A H 0.1432(21) 0.4208(12) -0.0224(15)
C15A C 0.2592(4) 0.4538(3) 0.2452(9)
H16A H 0.2202(7) 0.4916(3) 0.2119(50)
H17A H 0.3049(16) 0.4571(9) 0.1744(42)
H18A H 0.2806(21) 0.4572(9) 0.3730(13)
H9A H 0.1744(42) 0.2851(45) 0.4852(92)
H8A H 0.0847(32) 0.4714(32) 0.2819(76)
C2A C 0.0028(3) 0.1945(3) 0.5217(7)
C3A C 0.0002(4) 0.1211(3) 0.5311(7)
H1A H 0.0451(30) 0.2174(27) 0.5985(65)
C4A C -0.0612(3) 0.0834(3) 0.4233(7)
C5A C -0.1220(3) 0.1195(3) 0.3098(7)
H3A H -0.0589(29) 0.0331(31) 0.4202(66)
C6A C -0.1190(3) 0.1932(3) 0.3017(7)
H5A H -0.1537(36) 0.2150(34) 0.2282(77)
H4A H -0.1633(44) 0.0975(40) 0.2304(96)
H2A H 0.0376(39) 0.1014(39) 0.5918(89)

loop_
_atom_type_symbol
_atom_type_radius_bond
C 0.68
H 0.23
V 1.27
Zr 1.57
